data_4340631
loop_
_publ_author_name
'Yan, Zheng'
'Li, Jin-Yan'
'Liu, Tao'
'Ni, Zhao-Ping'
'Chen, Yan-Cong'
'Guo, Fu-Sheng'
'Tong, Ming-Liang'

_publ_section_title
;
 Enhanced Spin-Crossover Behavior Mediated by Supramolecular Cooperative
 Interactions.
;
_journal_issue 15
_journal_name_full 'Inorganic chemistry'
_journal_page_first 8129
_journal_paper_doi 10.1021/ic5011902
_journal_volume 53
_journal_year 2014
_chemical_formula_sum 'C28 H20 Ag2 Fe N12'
_chemical_formula_weight 796.15
_chemical_name_systematic
; 
 ? 
;
_space_group_IT_number 15
_symmetry_cell_setting monoclinic
_symmetry_space_group_name_Hall '-C 2yc'
_symmetry_space_group_name_H-M 'C 1 2/c 1'
_atom_sites_solution_hydrogens geom
_atom_sites_solution_primary direct
_atom_sites_solution_secondary difmap
_audit_creation_method SHELXL-97
_cell_angle_alpha 90.00
_cell_angle_beta 112.733(9)
_cell_angle_gamma 90.00
_cell_formula_units_Z 4
_cell_length_a 20.9431(15)
_cell_length_b 13.3205(4)
_cell_length_c 12.8167(9)
_cell_measurement_reflns_used 1891
_cell_measurement_temperature 150(2)
_cell_measurement_theta_max 61.0204
_cell_measurement_theta_min 3.7361
_cell_volume 3297.7(4)
_computing_cell_refinement
;
CrysAlisPro, Agilent Technologies,
Version 1.171.35.11 (release 16-05-2011 CrysAlis171 .NET)
(compiled May 16 2011,17:55:39)
;
_computing_data_collection
;
CrysAlisPro, Agilent Technologies,
Version 1.171.35.11 (release 16-05-2011 CrysAlis171 .NET)
(compiled May 16 2011,17:55:39)
;
_computing_data_reduction
;
CrysAlisPro, Agilent Technologies,
Version 1.171.35.11 (release 16-05-2011 CrysAlis171 .NET)
(compiled May 16 2011,17:55:39)
;
_computing_molecular_graphics 'Bruker SHELXTL'
_computing_publication_material 'Bruker SHELXTL'
_computing_structure_refinement 'SHELXL-97 (Sheldrick, 1997)'
_computing_structure_solution 'SHELXS-97 (Sheldrick, 1990)'
_diffrn_ambient_temperature 150(2)
_diffrn_measured_fraction_theta_full 0.982
_diffrn_measured_fraction_theta_max 0.982
_diffrn_measurement_device_type 'Xcalibur, Sapphire3, Gemini ultra'
_diffrn_radiation_monochromator graphite
_diffrn_radiation_source 'fine-focus sealed tube'
_diffrn_radiation_type CuK\a
_diffrn_radiation_wavelength 1.54178
_diffrn_reflns_av_R_equivalents 0.0277
_diffrn_reflns_av_sigmaI/netI 0.0367
_diffrn_reflns_limit_h_max 23
_diffrn_reflns_limit_h_min -23
_diffrn_reflns_limit_k_max 10
_diffrn_reflns_limit_k_min -15
_diffrn_reflns_limit_l_max 12
_diffrn_reflns_limit_l_min -14
_diffrn_reflns_number 5120
_diffrn_reflns_theta_full 61.10
_diffrn_reflns_theta_max 61.10
_diffrn_reflns_theta_min 4.03
_exptl_absorpt_coefficient_mu 13.222
_exptl_absorpt_correction_T_max 0.2672
_exptl_absorpt_correction_T_min 0.1861
_exptl_absorpt_correction_type multi-scan
_exptl_absorpt_process_details
;
CrysAlisPro, Agilent Technologies,
Version 1.171.35.11 (release 16-05-2011 CrysAlis171 .NET)
(compiled May 16 2011,17:55:39)
Empirical absorption correction using spherical harmonics,
 implemented in SCALE3 ABSPACK scaling algorithm.
;
_exptl_crystal_colour red
_exptl_crystal_density_diffrn 1.604
_exptl_crystal_density_method 'not measured'
_exptl_crystal_description block
_exptl_crystal_F_000 1568
_exptl_crystal_size_max 0.17
_exptl_crystal_size_mid 0.12
_exptl_crystal_size_min 0.10
_platon_squeeze_details
;
;
_refine_diff_density_max 1.136
_refine_diff_density_min -0.411
_refine_diff_density_rms 0.088
_refine_ls_extinction_method none
_refine_ls_goodness_of_fit_ref 1.092
_refine_ls_hydrogen_treatment constr
_refine_ls_matrix_type full
_refine_ls_number_parameters 195
_refine_ls_number_reflns 2485
_refine_ls_number_restraints 0
_refine_ls_restrained_S_all 1.092
_refine_ls_R_factor_all 0.0424
_refine_ls_R_factor_gt 0.0362
_refine_ls_shift/su_max 0.001
_refine_ls_shift/su_mean 0.000
_refine_ls_structure_factor_coef Fsqd
_refine_ls_weighting_details 'calc w=1/[\s^2^(Fo^2^)+(0.0658P)^2^+2.5842P] where P=(Fo^2^+2Fc^2^)/3'
_refine_ls_weighting_scheme calc
_refine_ls_wR_factor_gt 0.1104
_refine_ls_wR_factor_ref 0.1164
_reflns_number_gt 2133
_reflns_number_total 2529
_reflns_threshold_expression >2sigma(I)
_cod_data_source_file ic5011902_si_002.cif
_cod_data_source_block 2_150K
_cod_depositor_comments
;
The following automatic conversions were performed:

'_symmetry_cell_setting' value 'Monoclinic' changed to 'monoclinic'
according to
/usr/data/users/saulius/crontab/automatic-downloads/current/ACS/lib/dictionaries/cif_core.dic
dictionary named 'cif_core.dic' version 2.4.2 from 2011-04-26.

Automatic conversion script
Id: cif_fix_values 2281 2013-09-26 08:29:07Z andrius 
;
_cod_original_cell_volume 3297.7(3)
_cod_original_sg_symbol_H-M C2/c
_cod_database_code 4340631

loop_
_symmetry_equiv_pos_as_xyz
'x, y, z'
'-x, y, -z+1/2'
'x+1/2, y+1/2, z'
'-x+1/2, y+1/2, -z+1/2'
'-x, -y, -z'
'x, -y, z-1/2'
'-x+1/2, -y+1/2, -z'
'x+1/2, -y+1/2, z-1/2'

loop_
_atom_site_label
_atom_site_type_symbol
_atom_site_fract_x
_atom_site_fract_y
_atom_site_fract_z
_atom_site_U_iso_or_equiv
_atom_site_adp_type
_atom_site_occupancy
_atom_site_symmetry_multiplicity
_atom_site_calc_flag
_atom_site_refinement_flags
Ag1 Ag 0.41822(2) 0.06623(3) 0.93253(4) 0.0552(2) Uani 1 1 d .
Fe1 Fe 0.5000 0.22158(7) 1.2500 0.0407(3) Uani 1 2 d S
N1 N 0.4490(2) 0.3294(3) 1.2983(4) 0.0463(11) Uani 1 1 d .
N2 N 0.4173(2) 0.2368(3) 1.1102(4) 0.0441(10) Uani 1 1 d .
N3 N 0.3903(2) 0.1967(3) 1.0046(4) 0.0444(10) Uani 1 1 d .
N4 N 0.3163(3) 0.1693(4) 0.7726(4) 0.0604(12) Uani 1 1 d .
N5 N 0.3252(2) 0.3313(3) 1.0051(4) 0.0468(11) Uani 1 1 d .
N6 N 0.4615(2) -0.1199(3) 0.8151(4) 0.0467(10) Uani 1 1 d .
C1 C 0.4655(3) 0.3626(4) 1.4048(5) 0.0541(14) Uani 1 1 d .
H1A H 0.5037 0.3334 1.4645 0.065 Uiso 1 1 calc R
C2 C 0.4282(3) 0.4380(4) 1.4295(6) 0.0590(16) Uani 1 1 d .
H2A H 0.4399 0.4595 1.5054 0.071 Uiso 1 1 calc R
C3 C 0.3739(4) 0.4815(4) 1.3430(7) 0.0692(19) Uani 1 1 d .
H3A H 0.3491 0.5346 1.3598 0.083 Uiso 1 1 calc R
C4 C 0.3538(3) 0.4493(4) 1.2289(6) 0.0574(15) Uani 1 1 d .
C5 C 0.3931(3) 0.3687(3) 1.2135(5) 0.0470(13) Uani 1 1 d .
C6 C 0.3768(3) 0.3167(3) 1.1065(5) 0.0443(12) Uani 1 1 d .
C7 C 0.3361(3) 0.2556(4) 0.9454(5) 0.0462(12) Uani 1 1 d .
C8 C 0.2934(3) 0.2384(4) 0.8260(5) 0.0450(12) Uani 1 1 d .
C9 C 0.2322(3) 0.2920(4) 0.7697(6) 0.0552(14) Uani 1 1 d .
H9A H 0.2160 0.3397 0.8088 0.066 Uiso 1 1 calc R
C10 C 0.1951(3) 0.2735(4) 0.6532(6) 0.0590(15) Uani 1 1 d .
H10A H 0.1538 0.3095 0.6125 0.071 Uiso 1 1 calc R
C11 C 0.2192(3) 0.2032(5) 0.5995(5) 0.0596(15) Uani 1 1 d .
H11A H 0.1952 0.1897 0.5212 0.072 Uiso 1 1 calc R
C12 C 0.2788(4) 0.1531(5) 0.6615(6) 0.0666(16) Uani 1 1 d .
H12A H 0.2949 0.1036 0.6241 0.080 Uiso 1 1 calc R
C13 C 0.2928(4) 0.4937(5) 1.1307(7) 0.087(2) Uani 1 1 d .
H13A H 0.2887 0.4605 1.0601 0.130 Uiso 1 1 calc R
H13B H 0.3003 0.5658 1.1251 0.130 Uiso 1 1 calc R
H13C H 0.2501 0.4833 1.1437 0.130 Uiso 1 1 calc R
C14 C 0.4434(3) -0.0574(4) 0.8599(5) 0.0532(14) Uani 1 1 d .

loop_
_atom_site_aniso_label
_atom_site_aniso_U_11
_atom_site_aniso_U_22
_atom_site_aniso_U_33
_atom_site_aniso_U_23
_atom_site_aniso_U_13
_atom_site_aniso_U_12
Ag1 0.0716(3) 0.0315(3) 0.0814(3) -0.00916(17) 0.0503(3) 0.00299(17)
Fe1 0.0594(7) 0.0203(5) 0.0586(7) 0.000 0.0406(6) 0.000
N1 0.065(3) 0.0232(18) 0.070(3) -0.0060(19) 0.048(3) -0.0084(19)
N2 0.068(3) 0.0225(18) 0.060(3) -0.0013(18) 0.044(2) 0.0021(18)
N3 0.058(3) 0.028(2) 0.063(3) -0.001(2) 0.040(2) 0.0015(19)
N4 0.067(3) 0.050(3) 0.070(3) -0.004(2) 0.033(3) 0.011(2)
N5 0.065(3) 0.0240(19) 0.068(3) 0.0025(19) 0.045(3) 0.0053(19)
N6 0.064(3) 0.028(2) 0.060(3) 0.0049(19) 0.037(2) 0.004(2)
C1 0.063(3) 0.041(3) 0.073(4) -0.016(3) 0.043(3) -0.009(3)
C2 0.067(4) 0.049(3) 0.077(4) -0.027(3) 0.045(3) -0.011(3)
C3 0.091(5) 0.037(3) 0.108(5) -0.029(3) 0.069(5) -0.008(3)
C4 0.081(4) 0.028(2) 0.088(4) -0.005(3) 0.059(4) 0.000(3)
C5 0.067(3) 0.022(2) 0.073(3) -0.001(2) 0.049(3) -0.003(2)
C6 0.059(3) 0.024(2) 0.069(3) 0.003(2) 0.046(3) 0.002(2)
C7 0.055(3) 0.030(2) 0.066(3) 0.007(2) 0.037(3) 0.002(2)
C8 0.052(3) 0.032(2) 0.065(3) 0.006(2) 0.039(3) 0.002(2)
C9 0.054(3) 0.039(3) 0.086(4) -0.001(3) 0.043(3) -0.003(2)
C10 0.051(3) 0.045(3) 0.081(4) 0.006(3) 0.026(3) 0.000(3)
C11 0.054(3) 0.058(3) 0.070(4) -0.005(3) 0.027(3) -0.009(3)
C12 0.071(4) 0.059(4) 0.077(4) -0.019(3) 0.038(4) 0.004(3)
C13 0.109(6) 0.053(4) 0.118(6) -0.001(4) 0.065(5) 0.023(4)
C14 0.067(4) 0.033(3) 0.067(3) 0.001(3) 0.034(3) 0.006(2)

loop_
_atom_type_symbol
_atom_type_description
_atom_type_scat_dispersion_real
_atom_type_scat_dispersion_imag
_atom_type_scat_source
C C 0.0181 0.0091 'International Tables Vol C Tables 4.2.6.8 and 6.1.1.4'
H H 0.0000 0.0000 'International Tables Vol C Tables 4.2.6.8 and 6.1.1.4'
N N 0.0311 0.0180 'International Tables Vol C Tables 4.2.6.8 and 6.1.1.4'
Fe Fe -1.1336 3.1974 'International Tables Vol C Tables 4.2.6.8 and 6.1.1.4'
Ag Ag 0.1306 4.2820 'International Tables Vol C Tables 4.2.6.8 and 6.1.1.4'

loop_
_geom_angle_atom_site_label_1
_geom_angle_atom_site_label_2
_geom_angle_atom_site_label_3
_geom_angle
_geom_angle_site_symmetry_1
_geom_angle_site_symmetry_3
C14 Ag1 N3 178.6(2) . .
N6 Fe1 N6 90.5(2) 6_556 5_657
N6 Fe1 N2 95.64(18) 6_556 .
N6 Fe1 N2 92.68(18) 5_657 .
N6 Fe1 N2 92.68(18) 6_556 2_657
N6 Fe1 N2 95.64(18) 5_657 2_657
N2 Fe1 N2 168.2(2) . 2_657
N6 Fe1 N1 172.4(2) 6_556 2_657
N6 Fe1 N1 90.43(16) 5_657 2_657
N2 Fe1 N1 91.80(18) . 2_657
N2 Fe1 N1 79.77(18) 2_657 2_657
N6 Fe1 N1 90.43(16) 6_556 .
N6 Fe1 N1 172.4(2) 5_657 .
N2 Fe1 N1 79.77(18) . .
N2 Fe1 N1 91.80(18) 2_657 .
N1 Fe1 N1 89.6(2) 2_657 .
C1 N1 C5 119.3(4) . .
C1 N1 Fe1 125.7(4) . .
C5 N1 Fe1 115.0(3) . .
C6 N2 N3 105.1(4) . .
C6 N2 Fe1 115.7(4) . .
N3 N2 Fe1 138.6(3) . .
C7 N3 N2 105.5(4) . .
C7 N3 Ag1 122.6(4) . .
N2 N3 Ag1 131.9(3) . .
C8 N4 C12 118.0(5) . .
C7 N5 C6 101.1(4) . .
C14 N6 Fe1 174.8(5) . 5_657
N1 C1 C2 121.6(6) . .
N1 C1 H1A 119.2 . .
C2 C1 H1A 119.2 . .
C3 C2 C1 119.2(6) . .
C3 C2 H2A 120.4 . .
C1 C2 H2A 120.4 . .
C2 C3 C4 121.8(5) . .
C2 C3 H3A 119.1 . .
C4 C3 H3A 119.1 . .
C5 C4 C3 114.5(6) . .
C5 C4 C13 121.9(6) . .
C3 C4 C13 123.5(5) . .
N1 C5 C4 123.4(5) . .
N1 C5 C6 112.7(4) . .
C4 C5 C6 123.8(6) . .
N5 C6 N2 114.0(4) . .
N5 C6 C5 130.6(4) . .
N2 C6 C5 115.3(5) . .
N5 C7 N3 114.3(5) . .
N5 C7 C8 123.1(5) . .
N3 C7 C8 122.6(4) . .
N4 C8 C9 121.6(5) . .
N4 C8 C7 116.6(5) . .
C9 C8 C7 121.8(5) . .
C8 C9 C10 118.4(5) . .
C8 C9 H9A 120.8 . .
C10 C9 H9A 120.8 . .
C11 C10 C9 119.4(6) . .
C11 C10 H10A 120.3 . .
C9 C10 H10A 120.3 . .
C12 C11 C10 118.2(6) . .
C12 C11 H11A 120.9 . .
C10 C11 H11A 120.9 . .
N4 C12 C11 124.3(6) . .
N4 C12 H12A 117.9 . .
C11 C12 H12A 117.9 . .
C4 C13 H13A 109.5 . .
C4 C13 H13B 109.5 . .
H13A C13 H13B 109.5 . .
C4 C13 H13C 109.5 . .
H13A C13 H13C 109.5 . .
H13B C13 H13C 109.5 . .
N6 C14 Ag1 172.8(5) . .

loop_
_geom_bond_atom_site_label_1
_geom_bond_atom_site_label_2
_geom_bond_distance
_geom_bond_site_symmetry_2
Ag1 C14 2.058(5) .
Ag1 N3 2.152(4) .
Fe1 N6 1.925(4) 6_556
Fe1 N6 1.925(4) 5_657
Fe1 N2 1.962(5) .
Fe1 N2 1.962(5) 2_657
Fe1 N1 2.024(4) 2_657
Fe1 N1 2.024(4) .
N1 C1 1.347(7) .
N1 C5 1.358(8) .
N2 C6 1.351(6) .
N2 N3 1.359(6) .
N3 C7 1.347(7) .
N4 C8 1.341(7) .
N4 C12 1.351(8) .
N5 C7 1.338(6) .
N5 C6 1.345(7) .
N6 C14 1.155(7) .
N6 Fe1 1.925(4) 5_657
C1 C2 1.383(8) .
C1 H1A 0.9500 .
C2 C3 1.372(10) .
C2 H2A 0.9500 .
C3 C4 1.424(10) .
C3 H3A 0.9500 .
C4 C5 1.412(7) .
C4 C13 1.524(11) .
C5 C6 1.454(8) .
C7 C8 1.462(8) .
C8 C9 1.400(8) .
C9 C10 1.413(9) .
C9 H9A 0.9500 .
C10 C11 1.369(9) .
C10 H10A 0.9500 .
C11 C12 1.366(9) .
C11 H11A 0.9500 .
C12 H12A 0.9500 .
C13 H13A 0.9800 .
C13 H13B 0.9800 .
C13 H13C 0.9800 .

loop_
_geom_torsion_atom_site_label_1
_geom_torsion_atom_site_label_2
_geom_torsion_atom_site_label_3
_geom_torsion_atom_site_label_4
_geom_torsion
_geom_torsion_site_symmetry_1
N6 Fe1 N1 C1 73.8(4) 6_556
N6 Fe1 N1 C1 171.0(11) 5_657
N2 Fe1 N1 C1 169.4(4) .
N2 Fe1 N1 C1 -18.9(4) 2_657
N1 Fe1 N1 C1 -98.7(4) 2_657
N6 Fe1 N1 C5 -105.2(3) 6_556
N6 Fe1 N1 C5 -8.0(14) 5_657
N2 Fe1 N1 C5 -9.6(3) .
N2 Fe1 N1 C5 162.1(3) 2_657
N1 Fe1 N1 C5 82.3(3) 2_657
N6 Fe1 N2 C6 100.5(3) 6_556
N6 Fe1 N2 C6 -168.7(3) 5_657
N2 Fe1 N2 C6 -34.0(3) 2_657
N1 Fe1 N2 C6 -78.2(3) 2_657
N1 Fe1 N2 C6 11.1(3) .
N6 Fe1 N2 N3 -89.9(5) 6_556
N6 Fe1 N2 N3 0.9(5) 5_657
N2 Fe1 N2 N3 135.6(5) 2_657
N1 Fe1 N2 N3 91.4(5) 2_657
N1 Fe1 N2 N3 -179.3(5) .
C6 N2 N3 C7 0.4(5) .
Fe1 N2 N3 C7 -169.9(4) .
C6 N2 N3 Ag1 -177.8(3) .
Fe1 N2 N3 Ag1 12.0(7) .
C14 Ag1 N3 C7 14(8) .
C14 Ag1 N3 N2 -168(8) .
C5 N1 C1 C2 -2.1(7) .
Fe1 N1 C1 C2 178.9(4) .
N1 C1 C2 C3 -1.4(9) .
C1 C2 C3 C4 1.7(9) .
C2 C3 C4 C5 1.2(8) .
C2 C3 C4 C13 178.4(6) .
C1 N1 C5 C4 5.5(7) .
Fe1 N1 C5 C4 -175.4(4) .
C1 N1 C5 C6 -172.6(4) .
Fe1 N1 C5 C6 6.5(5) .
C3 C4 C5 N1 -4.9(7) .
C13 C4 C5 N1 177.9(5) .
C3 C4 C5 C6 173.0(5) .
C13 C4 C5 C6 -4.2(8) .
C7 N5 C6 N2 -0.2(5) .
C7 N5 C6 C5 -175.8(5) .
N3 N2 C6 N5 -0.1(5) .
Fe1 N2 C6 N5 172.8(3) .
N3 N2 C6 C5 176.2(4) .
Fe1 N2 C6 C5 -11.0(5) .
N1 C5 C6 N5 178.2(5) .
C4 C5 C6 N5 0.1(8) .
N1 C5 C6 N2 2.7(6) .
C4 C5 C6 N2 -175.4(4) .
C6 N5 C7 N3 0.5(5) .
C6 N5 C7 C8 -179.1(5) .
N2 N3 C7 N5 -0.6(5) .
Ag1 N3 C7 N5 177.8(3) .
N2 N3 C7 C8 179.0(4) .
Ag1 N3 C7 C8 -2.6(6) .
C12 N4 C8 C9 0.7(8) .
C12 N4 C8 C7 -178.6(5) .
N5 C7 C8 N4 170.5(5) .
N3 C7 C8 N4 -9.1(7) .
N5 C7 C8 C9 -8.9(8) .
N3 C7 C8 C9 171.6(5) .
N4 C8 C9 C10 -1.5(8) .
C7 C8 C9 C10 177.8(5) .
C8 C9 C10 C11 1.0(8) .
C9 C10 C11 C12 0.2(9) .
C8 N4 C12 C11 0.6(10) .
C10 C11 C12 N4 -1.0(10) .
Fe1 N6 C14 Ag1 64(8) 5_657
N3 Ag1 C14 N6 72(11) .

loop_
_platon_squeeze_void_nr
_platon_squeeze_void_average_x
_platon_squeeze_void_average_y
_platon_squeeze_void_average_z
_platon_squeeze_void_volume
_platon_squeeze_void_count_electrons
_platon_squeeze_void_content
1 1.000 0.260 0.250 157 26 ' '
2 0.500 0.760 0.250 157 26 ' '
3 0.500 0.240 0.750 156 25 ' '
4 1.000 0.740 0.750 156 25 ' '
